data_7054092
loop_
_publ_author_name
'Wang, Wen-Zhen'
'Hsieh, Chang-Lin'
'Ismayilov, Rayyat H.'
'Hsu, Chia-Hung'
'Liu, Isiah Po-Chun'
'Liu, Yi-Hung'
'Lee, Gene-Hsiang'
'Peng, Shie-Ming'

_publ_section_title
;
 Transition metal complexes of a super rigid anthyridine ligand:
 structural, magnetic and DFT studies
;
_journal_issue 11
_journal_name_full 'New Journal of Chemistry'
_journal_page_first 2340
_journal_paper_doi 10.1039/c2nj40452d
_journal_volume 36
_journal_year 2012
_chemical_formula_sum 'C92 H88 Cl4 Cu2 N12 O22'
_chemical_formula_weight 1982.62
_chemical_name_systematic
;
?
;
_space_group_IT_number 14
_symmetry_cell_setting monoclinic
_symmetry_space_group_name_Hall '-P 2yn'
_symmetry_space_group_name_H-M 'P 1 21/n 1'
_atom_sites_solution_hydrogens geom
_atom_sites_solution_primary direct
_atom_sites_solution_secondary difmap
_audit_creation_method SHELXL-97
_cell_angle_alpha 90.00
_cell_angle_beta 94.9954(12)
_cell_angle_gamma 90.00
_cell_formula_units_Z 4
_cell_length_a 13.8833(3)
_cell_length_b 33.8521(9)
_cell_length_c 19.1520(4)
_cell_measurement_reflns_used 16475
_cell_measurement_temperature 150(2)
_cell_measurement_theta_max 25.00
_cell_measurement_theta_min 1.00
_cell_volume 8966.8(4)
_computing_cell_refinement DENZO-SMN
_computing_data_collection 'NONIUS COLLECT'
_computing_data_reduction DENZO-SMN
_computing_molecular_graphics 'Bruker SHELXTL'
_computing_publication_material 'Bruker SHELXTL'
_computing_structure_refinement 'SHELXL-97 (Sheldrick, 1997)'
_computing_structure_solution 'SHELXS-97 (Sheldrick, 1990)'
_diffrn_ambient_temperature 150(2)
_diffrn_measured_fraction_theta_full 0.994
_diffrn_measured_fraction_theta_max 0.994
_diffrn_measurement_device_type 'NONIUS KappaCCD'
_diffrn_measurement_method '\w scans'
_diffrn_radiation_monochromator graphite
_diffrn_radiation_source 'fine-focus sealed tube'
_diffrn_radiation_type MoK\a
_diffrn_radiation_wavelength 0.71073
_diffrn_reflns_av_R_equivalents 0.1001
_diffrn_reflns_av_sigmaI/netI 0.1638
_diffrn_reflns_limit_h_max 16
_diffrn_reflns_limit_h_min -16
_diffrn_reflns_limit_k_max 40
_diffrn_reflns_limit_k_min -40
_diffrn_reflns_limit_l_max 22
_diffrn_reflns_limit_l_min -22
_diffrn_reflns_number 42273
_diffrn_reflns_theta_full 25.00
_diffrn_reflns_theta_max 25.00
_diffrn_reflns_theta_min 1.20
_exptl_absorpt_coefficient_mu 0.675
_exptl_absorpt_correction_T_max 0.935
_exptl_absorpt_correction_T_min 0.870
_exptl_absorpt_correction_type multi-scan
_exptl_crystal_colour green
_exptl_crystal_density_diffrn 1.469
_exptl_crystal_density_meas ?
_exptl_crystal_density_method 'not measured'
_exptl_crystal_description block
_exptl_crystal_F_000 4104
_exptl_crystal_size_max 0.15
_exptl_crystal_size_mid 0.12
_exptl_crystal_size_min 0.10
_refine_diff_density_max 0.708
_refine_diff_density_min -0.633
_refine_diff_density_rms 0.131
_refine_ls_extinction_method none
_refine_ls_goodness_of_fit_ref 1.044
_refine_ls_hydrogen_treatment constr
_refine_ls_matrix_type full
_refine_ls_number_parameters 1197
_refine_ls_number_reflns 15700
_refine_ls_number_restraints 0
_refine_ls_restrained_S_all 1.044
_refine_ls_R_factor_all 0.1969
_refine_ls_R_factor_gt 0.0774
_refine_ls_shift/su_max 0.027
_refine_ls_shift/su_mean 0.003
_refine_ls_structure_factor_coef Fsqd
_refine_ls_weighting_details 'calc w=1/[\s^2^(Fo^2^)+(0.1230P)^2^+10.9992P] where P=(Fo^2^+2Fc^2^)/3'
_refine_ls_weighting_scheme calc
_refine_ls_wR_factor_gt 0.2200
_refine_ls_wR_factor_ref 0.2667
_reflns_number_gt 7157
_reflns_number_total 15700
_reflns_threshold_expression >2sigma(I)
_cod_data_source_file c2nj40452d.txt
_cod_data_source_block ic13970
_cod_depositor_comments
;
The following automatic conversions were performed:

'_symmetry_cell_setting' value 'Monoclinic' changed to 'monoclinic'
according to
/usr/data/users/saulius/automatic-downloads/retrospective/RSC/lib/dictionaries/cif_core.dic
dictionary named 'cif_core.dic' version 2.4.2 from 2011-04-26.

Automatic conversion script
Id: cif_fix_values 2281 2013-09-26 08:29:07Z andrius 

The following automatic conversions were performed:

'_exptl_crystal_density_meas' value 'not_measured' was changed to '?'
- the value is perceived as not measured.

Automatic conversion script
Id: cif_fix_values 3008 2015-01-20 13:52:24Z robertas 
;
_cod_original_sg_symbol_H-M P2(1)/n
_cod_database_code 7054092

loop_
_symmetry_equiv_pos_as_xyz
'x, y, z'
'-x+1/2, y+1/2, -z+1/2'
'-x, -y, -z'
'x-1/2, -y-1/2, z-1/2'

loop_
_atom_site_label
_atom_site_type_symbol
_atom_site_fract_x
_atom_site_fract_y
_atom_site_fract_z
_atom_site_U_iso_or_equiv
_atom_site_adp_type
_atom_site_occupancy
_atom_site_symmetry_multiplicity
_atom_site_calc_flag
_atom_site_refinement_flags
Cu1 Cu 0.26619(6) 0.32706(3) 0.75959(5) 0.0336(3) Uani 1 1 d .
Cu2 Cu 0.26074(6) 0.41290(3) 0.76157(5) 0.0370(3) Uani 1 1 d .
N1 N 0.2131(4) 0.32889(19) 0.6592(3) 0.0353(16) Uani 1 1 d .
N2 N 0.2078(4) 0.39737(19) 0.6612(3) 0.0321(15) Uani 1 1 d .
N3 N 0.2075(4) 0.46332(19) 0.6777(3) 0.0381(16) Uani 1 1 d .
N4 N 0.3200(4) 0.32470(18) 0.8606(3) 0.0319(15) Uani 1 1 d .
N5 N 0.3169(4) 0.3925(2) 0.8617(3) 0.0314(15) Uani 1 1 d .
N6 N 0.3028(4) 0.4585(2) 0.8500(3) 0.0386(17) Uani 1 1 d .
N7 N 0.3881(4) 0.2837(2) 0.7285(3) 0.0423(17) Uani 1 1 d .
N8 N 0.3990(4) 0.3503(2) 0.7258(3) 0.0414(17) Uani 1 1 d .
N9 N 0.3939(4) 0.4184(2) 0.7298(3) 0.0401(17) Uani 1 1 d .
N10 N 0.1513(4) 0.27608(19) 0.7837(3) 0.0357(16) Uani 1 1 d .
N11 N 0.1311(4) 0.34227(18) 0.7924(3) 0.0284(15) Uani 1 1 d .
N12 N 0.1272(4) 0.41036(18) 0.7918(3) 0.0317(15) Uani 1 1 d .
C1 C 0.1978(5) 0.2964(2) 0.6234(5) 0.040(2) Uani 1 1 d .
H1 H 0.2108 0.2722 0.6475 0.049 Uiso 1 1 calc R
C2 C 0.1631(5) 0.2940(2) 0.5512(4) 0.037(2) Uani 1 1 d .
C3 C 0.1520(5) 0.2570(3) 0.5187(4) 0.043(2) Uani 1 1 d .
H3 H 0.1657 0.2333 0.5443 0.052 Uiso 1 1 calc R
C4 C 0.1208(6) 0.2560(3) 0.4487(5) 0.054(3) Uani 1 1 d .
H4 H 0.1149 0.2313 0.4253 0.065 Uiso 1 1 calc R
C5 C 0.0974(6) 0.2908(3) 0.4107(5) 0.049(2) Uani 1 1 d .
H5 H 0.0745 0.2893 0.3626 0.059 Uiso 1 1 calc R
C6 C 0.1073(5) 0.3265(3) 0.4425(4) 0.042(2) Uani 1 1 d .
H6 H 0.0911 0.3500 0.4169 0.051 Uiso 1 1 calc R
C7 C 0.1420(5) 0.3286(2) 0.5146(4) 0.036(2) Uani 1 1 d .
C8 C 0.1552(5) 0.3658(2) 0.5517(4) 0.035(2) Uani 1 1 d .
C9 C 0.1372(5) 0.4031(2) 0.5220(4) 0.0330(19) Uani 1 1 d .
H9 H 0.1122 0.4051 0.4744 0.040 Uiso 1 1 calc R
C10 C 0.1553(5) 0.4370(2) 0.5608(4) 0.035(2) Uani 1 1 d .
C11 C 0.1381(5) 0.4775(2) 0.5344(5) 0.039(2) Uani 1 1 d .
C12 C 0.1069(6) 0.4870(3) 0.4658(5) 0.046(2) Uani 1 1 d .
H12 H 0.0967 0.4667 0.4318 0.056 Uiso 1 1 calc R
C13 C 0.0905(5) 0.5259(3) 0.4464(5) 0.047(2) Uani 1 1 d .
H13 H 0.0681 0.5320 0.3993 0.056 Uiso 1 1 calc R
C14 C 0.1065(6) 0.5562(3) 0.4953(5) 0.050(2) Uani 1 1 d .
H14 H 0.0959 0.5829 0.4814 0.061 Uiso 1 1 calc R
C15 C 0.1373(6) 0.5476(3) 0.5630(5) 0.050(2) Uani 1 1 d .
H15 H 0.1473 0.5683 0.5963 0.060 Uiso 1 1 calc R
C16 C 0.1543(6) 0.5083(3) 0.5838(5) 0.044(2) Uani 1 1 d .
C17 C 0.1887(6) 0.4991(3) 0.6545(5) 0.044(2) Uani 1 1 d .
H17 H 0.1984 0.5204 0.6867 0.053 Uiso 1 1 calc R
C18 C 0.1918(5) 0.3645(2) 0.6237(4) 0.0327(19) Uani 1 1 d .
C19 C 0.1897(5) 0.4329(2) 0.6309(4) 0.0339(19) Uani 1 1 d .
C20 C 0.3367(5) 0.2917(3) 0.8940(4) 0.040(2) Uani 1 1 d .
H20 H 0.3223 0.2679 0.8690 0.047 Uiso 1 1 calc R
C21 C 0.3750(5) 0.2883(2) 0.9654(4) 0.036(2) Uani 1 1 d .
C22 C 0.3897(6) 0.2511(3) 0.9971(5) 0.046(2) Uani 1 1 d .
H22 H 0.3735 0.2277 0.9713 0.055 Uiso 1 1 calc R
C23 C 0.4276(6) 0.2489(3) 1.0650(5) 0.047(2) Uani 1 1 d .
H23 H 0.4368 0.2238 1.0870 0.057 Uiso 1 1 calc R
C24 C 0.4528(6) 0.2830(3) 1.1022(5) 0.048(2) Uani 1 1 d .
H24 H 0.4808 0.2808 1.1491 0.058 Uiso 1 1 calc R
C25 C 0.4385(6) 0.3196(3) 1.0736(4) 0.044(2) Uani 1 1 d .
H25 H 0.4551 0.3426 1.1003 0.052 Uiso 1 1 calc R
C26 C 0.3992(5) 0.3227(2) 1.0043(4) 0.037(2) Uani 1 1 d .
C27 C 0.3769(5) 0.3598(2) 0.9678(4) 0.036(2) Uani 1 1 d .
C28 C 0.3888(5) 0.3967(2) 1.0019(4) 0.038(2) Uani 1 1 d .
H28 H 0.4132 0.3979 1.0497 0.046 Uiso 1 1 calc R
C29 C 0.3648(5) 0.4313(2) 0.9653(4) 0.036(2) Uani 1 1 d .
C30 C 0.3732(5) 0.4714(2) 0.9940(5) 0.037(2) Uani 1 1 d .
C31 C 0.4073(5) 0.4803(3) 1.0620(5) 0.044(2) Uani 1 1 d .
H31 H 0.4245 0.4597 1.0944 0.053 Uiso 1 1 calc R
C32 C 0.4164(6) 0.5191(3) 1.0827(5) 0.053(2) Uani 1 1 d .
H32 H 0.4409 0.5251 1.1294 0.063 Uiso 1 1 calc R
C33 C 0.3908(6) 0.5496(3) 1.0372(6) 0.059(3) Uani 1 1 d .
H33 H 0.3985 0.5761 1.0529 0.071 Uiso 1 1 calc R
C34 C 0.3550(6) 0.5425(2) 0.9705(6) 0.052(2) Uani 1 1 d .
H34 H 0.3356 0.5639 0.9403 0.062 Uiso 1 1 calc R
C35 C 0.3465(6) 0.5028(2) 0.9457(5) 0.045(2) Uani 1 1 d .
C36 C 0.3121(5) 0.4945(3) 0.8752(5) 0.043(2) Uani 1 1 d .
H36 H 0.2951 0.5161 0.8448 0.052 Uiso 1 1 calc R
C37 C 0.3389(5) 0.3598(2) 0.8972(4) 0.034(2) Uani 1 1 d .
C38 C 0.3295(5) 0.4273(3) 0.8937(4) 0.034(2) Uani 1 1 d .
C39 C 0.4256(6) 0.2496(3) 0.7231(4) 0.046(2) Uani 1 1 d .
H39 H 0.3862 0.2273 0.7307 0.056 Uiso 1 1 calc R
C40 C 0.5234(6) 0.2422(3) 0.7064(4) 0.046(2) Uani 1 1 d .
C41 C 0.5593(7) 0.2044(3) 0.7048(5) 0.058(3) Uani 1 1 d .
H41 H 0.5190 0.1828 0.7147 0.069 Uiso 1 1 calc R
C42 C 0.6538(8) 0.1971(3) 0.6891(5) 0.064(3) Uani 1 1 d .
H42 H 0.6784 0.1710 0.6873 0.077 Uiso 1 1 calc R
C43 C 0.7107(7) 0.2297(3) 0.6761(5) 0.062(3) Uani 1 1 d .
H43 H 0.7753 0.2252 0.6652 0.075 Uiso 1 1 calc R
C44 C 0.6787(6) 0.2683(3) 0.6780(4) 0.054(2) Uani 1 1 d .
H44 H 0.7201 0.2899 0.6697 0.065 Uiso 1 1 calc R
C45 C 0.5813(6) 0.2746(3) 0.6930(4) 0.045(2) Uani 1 1 d .
C46 C 0.5410(5) 0.3137(3) 0.6975(4) 0.040(2) Uani 1 1 d .
C47 C 0.5867(6) 0.3498(3) 0.6862(4) 0.046(2) Uani 1 1 d .
H47 H 0.6509 0.3497 0.6725 0.056 Uiso 1 1 calc R
C48 C 0.5404(5) 0.3861(3) 0.6946(4) 0.041(2) Uani 1 1 d .
C49 C 0.5845(6) 0.4239(3) 0.6877(4) 0.047(2) Uani 1 1 d .
C50 C 0.6787(6) 0.4297(3) 0.6686(5) 0.061(3) Uani 1 1 d .
H50 H 0.7172 0.4078 0.6575 0.073 Uiso 1 1 calc R
C51 C 0.7146(7) 0.4672(3) 0.6662(5) 0.066(3) Uani 1 1 d .
H51 H 0.7788 0.4704 0.6535 0.079 Uiso 1 1 calc R
C52 C 0.6640(6) 0.5006(3) 0.6810(5) 0.060(3) Uani 1 1 d .
H52 H 0.6921 0.5261 0.6785 0.072 Uiso 1 1 calc R
C53 C 0.5696(6) 0.4958(3) 0.6997(5) 0.057(3) Uani 1 1 d .
H53 H 0.5318 0.5182 0.7097 0.069 Uiso 1 1 calc R
C54 C 0.5308(6) 0.4574(3) 0.7036(4) 0.044(2) Uani 1 1 d .
C55 C 0.4356(5) 0.4524(3) 0.7239(4) 0.042(2) Uani 1 1 d .
H55 H 0.4001 0.4754 0.7337 0.050 Uiso 1 1 calc R
C56 C 0.4441(6) 0.3162(3) 0.7163(4) 0.044(2) Uani 1 1 d .
C57 C 0.4444(6) 0.3853(3) 0.7160(4) 0.045(2) Uani 1 1 d .
C58 C 0.1154(6) 0.2404(2) 0.7867(4) 0.040(2) Uani 1 1 d .
H58 H 0.1563 0.2189 0.7771 0.048 Uiso 1 1 calc R
C59 C 0.0190(5) 0.2311(2) 0.8034(4) 0.037(2) Uani 1 1 d .
C60 C -0.0132(6) 0.1914(2) 0.8049(4) 0.044(2) Uani 1 1 d .
H60 H 0.0296 0.1706 0.7952 0.053 Uiso 1 1 calc R
C61 C -0.1034(6) 0.1829(3) 0.8198(5) 0.051(2) Uani 1 1 d .
H61 H -0.1249 0.1563 0.8201 0.061 Uiso 1 1 calc R
C62 C -0.1658(6) 0.2138(2) 0.8349(4) 0.048(2) Uani 1 1 d .
H62 H -0.2297 0.2076 0.8453 0.058 Uiso 1 1 calc R
C63 C -0.1384(6) 0.2522(2) 0.8353(4) 0.042(2) Uani 1 1 d .
H63 H -0.1823 0.2723 0.8463 0.051 Uiso 1 1 calc R
C64 C -0.0450(5) 0.2619(2) 0.8195(4) 0.0333(19) Uani 1 1 d .
C65 C -0.0068(5) 0.3021(2) 0.8153(4) 0.0306(18) Uani 1 1 d .
C66 C -0.0599(5) 0.3364(2) 0.8261(4) 0.0343(19) Uani 1 1 d .
H66 H -0.1246 0.3346 0.8384 0.041 Uiso 1 1 calc R
C67 C -0.0175(6) 0.3734(2) 0.8187(4) 0.035(2) Uani 1 1 d .
C68 C -0.0698(5) 0.4102(2) 0.8250(4) 0.0338(19) Uani 1 1 d .
C69 C -0.1655(6) 0.4125(2) 0.8371(4) 0.045(2) Uani 1 1 d .
H69 H -0.2005 0.3889 0.8439 0.054 Uiso 1 1 calc R
C70 C -0.2120(6) 0.4483(3) 0.8398(5) 0.052(2) Uani 1 1 d .
H70 H -0.2783 0.4493 0.8484 0.062 Uiso 1 1 calc R
C71 C -0.1602(7) 0.4839(3) 0.8294(4) 0.053(2) Uani 1 1 d .
H71 H -0.1916 0.5087 0.8315 0.064 Uiso 1 1 calc R
C72 C -0.0661(6) 0.4821(2) 0.8167(4) 0.044(2) Uani 1 1 d .
H72 H -0.0313 0.5057 0.8096 0.053 Uiso 1 1 calc R
C73 C -0.0196(5) 0.4455(2) 0.8139(4) 0.036(2) Uani 1 1 d .
C74 C 0.0779(5) 0.4429(2) 0.7983(4) 0.037(2) Uani 1 1 d .
H74 H 0.1107 0.4670 0.7919 0.044 Uiso 1 1 calc R
C75 C 0.0892(5) 0.3070(2) 0.7990(4) 0.0327(19) Uani 1 1 d .
C76 C 0.0792(5) 0.3752(2) 0.8017(4) 0.0281(18) Uani 1 1 d .
Cl1 Cl 0.41845(14) 0.14272(6) 0.13686(11) 0.0408(5) Uani 1 1 d .
O1 O 0.4921(4) 0.16918(15) 0.1620(3) 0.0429(14) Uani 1 1 d .
O2 O 0.4488(5) 0.10337(16) 0.1524(3) 0.0610(17) Uani 1 1 d .
O3 O 0.3990(4) 0.14728(17) 0.0633(3) 0.0587(17) Uani 1 1 d .
O4 O 0.3339(4) 0.1506(2) 0.1716(3) 0.074(2) Uani 1 1 d .
Cl2 Cl 0.11253(14) 0.15313(6) 0.37764(11) 0.0406(5) Uani 1 1 d .
O5 O 0.1981(4) 0.16997(17) 0.3511(3) 0.0614(18) Uani 1 1 d .
O6 O 0.0953(4) 0.11455(17) 0.3475(3) 0.0600(17) Uani 1 1 d .
O7 O 0.0322(4) 0.17852(16) 0.3582(3) 0.0467(15) Uani 1 1 d .
O8 O 0.1269(4) 0.14978(17) 0.4523(3) 0.0540(15) Uani 1 1 d .
Cl3 Cl 0.6097(2) 0.08605(8) 0.79089(14) 0.0759(8) Uani 1 1 d .
O9 O 0.6867(8) 0.0857(3) 0.8434(5) 0.167(5) Uani 1 1 d .
O10 O 0.5574(8) 0.1192(3) 0.7939(6) 0.166(5) Uani 1 1 d .
O11 O 0.5517(12) 0.0521(3) 0.8009(5) 0.218(7) Uani 1 1 d .
O12 O 0.6416(7) 0.0806(3) 0.7242(4) 0.132(4) Uani 1 1 d .
Cl4 Cl 0.09228(18) 0.08902(8) 0.73035(15) 0.0632(7) Uani 1 1 d .
O13 O 0.0531(7) 0.0814(5) 0.6653(6) 0.229(8) Uani 1 1 d .
O14 O 0.1468(9) 0.0583(3) 0.7508(5) 0.181(6) Uani 1 1 d .
O15 O 0.1393(7) 0.1233(3) 0.7306(6) 0.159(5) Uani 1 1 d .
O16 O 0.0166(6) 0.0945(2) 0.7739(4) 0.111(3) Uani 1 1 d .
O17 O 0.8721(4) 0.3417(2) 0.0762(4) 0.076(2) Uani 1 1 d .
C77 C 0.8710(9) 0.4060(4) 0.1295(8) 0.121(5) Uani 1 1 d .
H77A H 0.9325 0.3987 0.1553 0.181 Uiso 1 1 calc R
H77B H 0.8177 0.3999 0.1581 0.181 Uiso 1 1 calc R
H77C H 0.8711 0.4344 0.1192 0.181 Uiso 1 1 calc R
C78 C 0.8585(8) 0.3833(4) 0.0625(8) 0.104(4) Uani 1 1 d .
H78A H 0.7929 0.3879 0.0394 0.124 Uiso 1 1 calc R
H78B H 0.9061 0.3925 0.0305 0.124 Uiso 1 1 calc R
C79 C 0.8626(8) 0.3177(4) 0.0133(6) 0.084(3) Uani 1 1 d .
H79A H 0.9015 0.3291 -0.0226 0.101 Uiso 1 1 calc R
H79B H 0.7941 0.3168 -0.0060 0.101 Uiso 1 1 calc R
C80 C 0.8976(7) 0.2769(4) 0.0323(6) 0.085(3) Uani 1 1 d .
H80A H 0.8635 0.2670 0.0714 0.127 Uiso 1 1 calc R
H80B H 0.9672 0.2776 0.0460 0.127 Uiso 1 1 calc R
H80C H 0.8849 0.2594 -0.0083 0.127 Uiso 1 1 calc R
O18 O 0.1188(5) 0.4014(2) -0.0056(3) 0.074(2) Uani 1 1 d .
C81 C 0.1062(8) 0.4709(4) -0.0155(6) 0.087(4) Uani 1 1 d .
H81A H 0.0396 0.4690 -0.0368 0.131 Uiso 1 1 calc R
H81B H 0.1510 0.4702 -0.0523 0.131 Uiso 1 1 calc R
H81C H 0.1144 0.4958 0.0105 0.131 Uiso 1 1 calc R
C82 C 0.1272(8) 0.4366(4) 0.0341(6) 0.080(3) Uani 1 1 d .
H82A H 0.1933 0.4390 0.0576 0.096 Uiso 1 1 calc R
H82B H 0.0806 0.4364 0.0704 0.096 Uiso 1 1 calc R
C83 C 0.1348(8) 0.3686(3) 0.0387(6) 0.077(3) Uani 1 1 d .
H83A H 0.0854 0.3676 0.0730 0.093 Uiso 1 1 calc R
H83B H 0.1994 0.3704 0.0648 0.093 Uiso 1 1 calc R
C84 C 0.1285(7) 0.3320(3) -0.0063(5) 0.072(3) Uani 1 1 d .
H84A H 0.1707 0.3350 -0.0444 0.108 Uiso 1 1 calc R
H84B H 0.0616 0.3282 -0.0260 0.108 Uiso 1 1 calc R
H84C H 0.1492 0.3090 0.0223 0.108 Uiso 1 1 calc R
O19 O 0.2299(5) 0.18706(19) 0.9104(3) 0.0710(19) Uani 1 1 d .
C85 C 0.3459(8) 0.1608(3) 0.8340(5) 0.087(4) Uani 1 1 d .
H85A H 0.4015 0.1757 0.8552 0.131 Uiso 1 1 calc R
H85B H 0.3112 0.1768 0.7973 0.131 Uiso 1 1 calc R
H85C H 0.3684 0.1363 0.8135 0.131 Uiso 1 1 calc R
C86 C 0.2766(9) 0.1506(3) 0.8915(5) 0.085(3) Uani 1 1 d .
H86A H 0.2275 0.1311 0.8732 0.102 Uiso 1 1 calc R
H86B H 0.3137 0.1391 0.9331 0.102 Uiso 1 1 calc R
C87 C 0.1688(8) 0.1799(3) 0.9664(5) 0.081(3) Uani 1 1 d .
H87A H 0.2068 0.1683 1.0076 0.097 Uiso 1 1 calc R
H87B H 0.1159 0.1614 0.9509 0.097 Uiso 1 1 calc R
C88 C 0.1277(7) 0.2200(4) 0.9848(5) 0.084(3) Uani 1 1 d .
H88A H 0.0928 0.2315 0.9430 0.127 Uiso 1 1 calc R
H88B H 0.1808 0.2376 1.0017 0.127 Uiso 1 1 calc R
H88C H 0.0834 0.2167 1.0215 0.127 Uiso 1 1 calc R
O20 O 0.8955(5) 0.0882(3) 0.0244(4) 0.089(2) Uani 1 1 d .
C89 C 0.9081(7) 0.1578(4) 0.0232(6) 0.088(4) Uani 1 1 d .
H89A H 0.8591 0.1600 0.0569 0.133 Uiso 1 1 calc R
H89B H 0.9047 0.1810 -0.0075 0.133 Uiso 1 1 calc R
H89C H 0.9724 0.1563 0.0486 0.133 Uiso 1 1 calc R
C90 C 0.8897(8) 0.1211(4) -0.0202(6) 0.093(4) Uani 1 1 d .
H90A H 0.8248 0.1224 -0.0459 0.112 Uiso 1 1 calc R
H90B H 0.9383 0.1188 -0.0548 0.112 Uiso 1 1 calc R
C91 C 0.8819(9) 0.0526(4) -0.0150(6) 0.095(4) Uani 1 1 d .
H91A H 0.9302 0.0508 -0.0500 0.114 Uiso 1 1 calc R
H91B H 0.8165 0.0521 -0.0401 0.114 Uiso 1 1 calc R
C92 C 0.8942(8) 0.0181(4) 0.0366(6) 0.102(4) Uani 1 1 d .
H92A H 0.9616 0.0168 0.0564 0.153 Uiso 1 1 calc R
H92B H 0.8768 -0.0066 0.0120 0.153 Uiso 1 1 calc R
H92C H 0.8520 0.0221 0.0744 0.153 Uiso 1 1 calc R
O21 O 0.7328(5) 0.30819(19) 0.1599(3) 0.076(2) Uani 1 1 d .
H21A H 0.7890 0.3152 0.1415 0.114 Uiso 1 1 d R
H21B H 0.7068 0.3326 0.1660 0.114 Uiso 1 1 d R
O22 O 0.8282(5) 0.0996(3) 0.6716(4) 0.106(3) Uani 1 1 d .
H22A H 0.8664 0.1009 0.7119 0.160 Uiso 1 1 d R
H22B H 0.7740 0.0883 0.6865 0.160 Uiso 1 1 d R

loop_
_atom_site_aniso_label
_atom_site_aniso_U_11
_atom_site_aniso_U_22
_atom_site_aniso_U_33
_atom_site_aniso_U_23
_atom_site_aniso_U_13
_atom_site_aniso_U_12
Cu1 0.0277(5) 0.0379(6) 0.0357(6) 0.0000(5) 0.0058(4) 0.0013(4)
Cu2 0.0283(5) 0.0471(6) 0.0362(6) -0.0007(5) 0.0059(4) -0.0003(5)
N1 0.034(4) 0.031(4) 0.043(4) 0.002(4) 0.017(3) 0.002(3)
N2 0.027(4) 0.038(4) 0.031(4) 0.006(4) 0.003(3) -0.001(3)
N3 0.044(4) 0.026(4) 0.044(4) 0.006(4) 0.002(3) -0.005(3)
N4 0.024(3) 0.024(4) 0.048(4) -0.001(4) 0.005(3) -0.003(3)
N5 0.026(4) 0.036(4) 0.033(4) 0.002(4) 0.005(3) 0.005(3)
N6 0.031(4) 0.043(5) 0.042(4) 0.009(4) 0.006(3) 0.003(3)
N7 0.027(4) 0.063(5) 0.037(4) 0.007(4) 0.004(3) -0.001(4)
N8 0.034(4) 0.061(5) 0.030(4) -0.001(4) 0.005(3) 0.004(4)
N9 0.030(4) 0.056(5) 0.034(4) -0.002(4) 0.006(3) 0.001(4)
N10 0.035(4) 0.036(4) 0.036(4) -0.001(3) 0.002(3) 0.000(3)
N11 0.023(3) 0.034(4) 0.029(4) 0.004(3) 0.003(3) 0.001(3)
N12 0.025(3) 0.029(4) 0.040(4) -0.001(3) 0.002(3) 0.000(3)
C1 0.032(5) 0.038(5) 0.053(6) 0.003(5) 0.011(4) 0.012(4)
C2 0.028(5) 0.045(6) 0.039(5) -0.010(5) 0.005(4) 0.006(4)
C3 0.032(5) 0.055(6) 0.041(6) -0.001(5) 0.001(4) 0.006(4)
C4 0.045(6) 0.056(7) 0.062(7) -0.023(6) 0.011(5) 0.005(5)
C5 0.045(5) 0.057(7) 0.046(6) -0.012(5) 0.011(5) -0.002(5)
C6 0.036(5) 0.051(6) 0.040(6) -0.001(5) 0.002(4) -0.001(4)
C7 0.026(4) 0.044(5) 0.038(5) -0.001(5) 0.008(4) 0.002(4)
C8 0.025(4) 0.047(6) 0.033(5) 0.005(4) 0.004(4) 0.004(4)
C9 0.024(4) 0.048(6) 0.027(5) 0.001(4) 0.001(4) 0.004(4)
C10 0.027(4) 0.041(5) 0.040(5) 0.005(5) 0.014(4) 0.003(4)
C11 0.025(4) 0.046(6) 0.047(6) 0.006(5) 0.010(4) 0.002(4)
C12 0.039(5) 0.054(6) 0.049(6) 0.007(5) 0.021(5) 0.004(4)
C13 0.030(5) 0.058(6) 0.056(6) 0.021(5) 0.018(4) 0.006(4)
C14 0.045(5) 0.038(6) 0.070(7) 0.005(6) 0.014(5) 0.003(4)
C15 0.045(5) 0.043(6) 0.062(7) 0.017(5) 0.009(5) -0.005(4)
C16 0.043(5) 0.046(6) 0.045(6) 0.010(5) 0.014(4) -0.010(4)
C17 0.043(5) 0.040(6) 0.049(6) -0.008(5) 0.005(4) -0.014(4)
C18 0.024(4) 0.037(5) 0.038(5) -0.001(4) 0.007(4) 0.001(4)
C19 0.027(4) 0.039(5) 0.035(5) 0.004(5) 0.004(4) -0.006(4)
C20 0.029(5) 0.041(6) 0.051(6) -0.014(5) 0.011(4) 0.003(4)
C21 0.024(4) 0.037(5) 0.045(6) 0.007(5) 0.002(4) 0.003(4)
C22 0.042(5) 0.043(6) 0.052(6) 0.002(5) 0.004(5) 0.001(4)
C23 0.043(5) 0.046(6) 0.053(6) 0.017(5) 0.004(5) 0.005(4)
C24 0.048(6) 0.059(7) 0.037(5) 0.002(5) 0.005(4) 0.008(5)
C25 0.041(5) 0.054(6) 0.036(6) 0.006(5) 0.004(4) -0.002(4)
C26 0.014(4) 0.049(6) 0.050(6) 0.003(5) 0.015(4) -0.003(4)
C27 0.029(5) 0.039(5) 0.040(5) -0.001(4) 0.009(4) -0.001(4)
C28 0.029(5) 0.049(6) 0.038(5) 0.002(5) 0.004(4) -0.008(4)
C29 0.025(4) 0.041(5) 0.045(6) 0.003(5) 0.012(4) 0.001(4)
C30 0.017(4) 0.043(5) 0.054(6) -0.010(5) 0.014(4) -0.002(4)
C31 0.026(5) 0.055(6) 0.050(6) -0.013(5) 0.000(4) 0.001(4)
C32 0.031(5) 0.060(7) 0.068(7) -0.022(6) 0.009(5) 0.000(5)
C33 0.045(6) 0.047(6) 0.087(8) -0.027(6) 0.019(6) 0.001(5)
C34 0.043(5) 0.031(5) 0.083(8) -0.003(5) 0.018(5) -0.001(4)
C35 0.032(5) 0.040(6) 0.064(7) 0.002(5) 0.017(5) -0.002(4)
C36 0.029(5) 0.044(6) 0.057(7) -0.007(5) 0.010(4) -0.005(4)
C37 0.027(4) 0.045(6) 0.030(5) -0.005(4) 0.013(4) 0.000(4)
C38 0.019(4) 0.047(6) 0.037(5) -0.001(5) 0.010(4) 0.000(4)
C39 0.044(6) 0.055(6) 0.040(5) 0.006(5) 0.008(4) 0.000(5)
C40 0.045(6) 0.066(7) 0.028(5) 0.003(5) 0.005(4) 0.004(5)
C41 0.053(6) 0.067(7) 0.053(6) 0.004(5) 0.003(5) 0.007(5)
C42 0.074(8) 0.073(7) 0.045(6) 0.005(5) 0.005(5) 0.014(6)
C43 0.046(6) 0.087(8) 0.056(7) -0.009(6) 0.013(5) 0.019(6)
C44 0.037(5) 0.087(8) 0.038(5) -0.002(5) 0.007(4) 0.010(5)
C45 0.045(6) 0.060(6) 0.029(5) -0.003(4) 0.000(4) 0.013(5)
C46 0.027(5) 0.069(7) 0.025(5) -0.001(4) 0.007(4) 0.003(4)
C47 0.029(5) 0.082(7) 0.028(5) -0.011(5) 0.001(4) 0.011(5)
C48 0.028(5) 0.064(6) 0.034(5) 0.001(4) 0.012(4) -0.003(4)
C49 0.035(5) 0.071(7) 0.034(5) 0.006(5) -0.001(4) 0.004(5)
C50 0.040(6) 0.074(7) 0.073(7) 0.008(6) 0.026(5) -0.012(5)
C51 0.034(6) 0.105(9) 0.060(7) 0.002(6) 0.016(5) -0.006(6)
C52 0.036(6) 0.081(8) 0.065(7) -0.001(6) 0.016(5) -0.015(5)
C53 0.046(6) 0.067(7) 0.059(6) -0.001(5) 0.001(5) -0.004(5)
C54 0.028(5) 0.063(6) 0.041(5) 0.008(5) 0.007(4) -0.008(4)
C55 0.032(5) 0.048(6) 0.044(5) -0.001(4) -0.006(4) 0.001(4)
C56 0.036(5) 0.064(7) 0.031(5) -0.001(4) -0.002(4) 0.010(5)
C57 0.034(5) 0.068(7) 0.030(5) -0.004(5) -0.007(4) 0.009(5)
C58 0.048(5) 0.041(6) 0.031(5) -0.006(4) -0.005(4) 0.010(4)
C59 0.028(5) 0.045(5) 0.038(5) 0.001(4) 0.004(4) -0.001(4)
C60 0.053(6) 0.038(5) 0.042(5) -0.002(4) 0.004(5) 0.005(4)
C61 0.044(6) 0.044(6) 0.065(6) 0.006(5) 0.006(5) -0.015(4)
C62 0.044(5) 0.042(6) 0.060(6) 0.002(5) 0.015(5) -0.004(4)
C63 0.041(5) 0.038(5) 0.050(6) -0.001(4) 0.013(4) -0.003(4)
C64 0.038(5) 0.035(5) 0.028(5) -0.001(4) 0.007(4) 0.002(4)
C65 0.029(5) 0.041(5) 0.021(4) 0.005(4) -0.003(4) 0.000(4)
C66 0.025(4) 0.050(6) 0.027(5) -0.002(4) 0.004(4) 0.001(4)
C67 0.040(5) 0.036(5) 0.030(5) 0.004(4) 0.007(4) 0.001(4)
C68 0.029(5) 0.041(5) 0.033(5) 0.000(4) 0.008(4) 0.000(4)
C69 0.043(5) 0.035(5) 0.060(6) 0.004(4) 0.014(5) 0.002(4)
C70 0.033(5) 0.054(6) 0.071(7) 0.002(5) 0.023(5) 0.009(4)
C71 0.062(7) 0.037(5) 0.061(6) -0.007(5) 0.014(5) 0.005(5)
C72 0.042(5) 0.041(5) 0.052(6) 0.001(4) 0.023(4) 0.002(4)
C73 0.033(5) 0.035(5) 0.040(5) 0.004(4) 0.005(4) 0.006(4)
C74 0.040(5) 0.032(5) 0.039(5) -0.001(4) 0.009(4) -0.012(4)
C75 0.032(5) 0.045(5) 0.022(4) -0.001(4) 0.005(4) 0.004(4)
C76 0.020(4) 0.036(5) 0.029(4) 0.001(4) 0.005(4) 0.003(4)
Cl1 0.0393(12) 0.0402(13) 0.0427(14) -0.0017(10) 0.0024(10) -0.0012(10)
O1 0.038(3) 0.051(4) 0.039(3) -0.001(3) 0.002(3) -0.009(3)
O2 0.097(5) 0.040(4) 0.046(4) 0.001(3) 0.001(3) 0.006(3)
O3 0.076(4) 0.051(4) 0.046(4) -0.006(3) -0.014(3) -0.002(3)
O4 0.041(4) 0.088(5) 0.095(5) -0.009(4) 0.022(4) -0.005(3)
Cl2 0.0357(12) 0.0441(13) 0.0423(14) 0.0003(11) 0.0059(10) -0.0001(10)
O5 0.036(3) 0.058(4) 0.093(5) 0.014(3) 0.023(3) 0.001(3)
O6 0.079(5) 0.047(4) 0.054(4) -0.009(3) 0.005(3) 0.001(3)
O7 0.033(3) 0.058(4) 0.048(4) 0.002(3) -0.003(3) 0.011(3)
O8 0.065(4) 0.055(4) 0.039(4) -0.002(3) -0.013(3) -0.001(3)
Cl3 0.106(2) 0.0693(19) 0.0538(18) -0.0015(14) 0.0134(17) 0.0286(17)
O9 0.174(10) 0.208(12) 0.103(7) -0.047(7) -0.074(7) 0.090(8)
O10 0.162(9) 0.144(9) 0.185(11) -0.056(8) -0.017(8) 0.095(8)
O11 0.43(2) 0.133(10) 0.094(8) -0.002(7) 0.056(10) -0.099(12)
O12 0.148(8) 0.174(9) 0.081(6) -0.046(6) 0.044(6) -0.024(7)
Cl4 0.0585(16) 0.0575(17) 0.0753(19) -0.0151(14) 0.0163(15) -0.0025(14)
O13 0.075(6) 0.44(2) 0.170(11) -0.201(13) 0.000(7) 0.022(9)
O14 0.252(13) 0.143(9) 0.159(10) 0.053(8) 0.084(9) 0.141(10)
O15 0.133(8) 0.091(7) 0.272(14) -0.010(7) 0.124(9) -0.027(6)
O16 0.147(7) 0.061(5) 0.137(7) 0.000(5) 0.080(6) 0.006(5)
O17 0.059(4) 0.094(6) 0.075(5) 0.006(5) 0.008(4) 0.006(4)
C77 0.085(9) 0.136(13) 0.144(13) -0.030(11) 0.030(9) -0.008(8)
C78 0.069(8) 0.095(10) 0.147(14) 0.044(10) 0.013(8) 0.010(7)
C79 0.061(7) 0.125(11) 0.065(8) 0.005(8) -0.005(6) 0.005(7)
C80 0.060(7) 0.116(10) 0.077(8) -0.014(7) 0.000(6) 0.014(7)
O18 0.075(5) 0.091(6) 0.059(5) -0.004(5) 0.014(4) -0.014(4)
C81 0.068(7) 0.116(10) 0.079(8) -0.006(8) 0.015(6) -0.001(7)
C82 0.080(8) 0.097(9) 0.068(8) -0.015(8) 0.028(6) 0.000(7)
C83 0.067(7) 0.104(9) 0.062(7) 0.006(8) 0.015(6) -0.014(6)
C84 0.049(6) 0.104(9) 0.064(7) -0.001(7) 0.013(5) -0.013(6)
O19 0.063(4) 0.075(5) 0.074(5) 0.001(4) -0.002(4) 0.003(4)
C85 0.078(8) 0.111(10) 0.073(8) -0.008(7) 0.015(7) 0.015(7)
C86 0.124(10) 0.064(7) 0.065(7) -0.002(6) -0.011(7) 0.020(7)
C87 0.066(7) 0.112(10) 0.067(8) 0.020(7) 0.017(6) 0.006(7)
C88 0.075(8) 0.128(11) 0.050(7) -0.018(7) 0.005(6) 0.012(7)
O20 0.080(5) 0.115(7) 0.072(5) 0.007(5) 0.011(4) -0.003(5)
C89 0.067(7) 0.132(11) 0.066(8) -0.014(8) 0.000(6) -0.021(7)
C90 0.065(8) 0.135(12) 0.080(9) 0.010(9) 0.019(7) -0.016(7)
C91 0.093(9) 0.111(11) 0.082(9) -0.021(9) 0.006(7) 0.008(8)
C92 0.079(9) 0.138(12) 0.086(9) 0.000(9) -0.005(7) 0.027(8)
O21 0.089(5) 0.066(4) 0.076(5) 0.000(4) 0.025(4) 0.004(4)
O22 0.088(6) 0.160(8) 0.073(5) 0.009(5) 0.020(5) 0.013(5)

loop_
_atom_type_symbol
_atom_type_description
_atom_type_scat_dispersion_real
_atom_type_scat_dispersion_imag
_atom_type_scat_source
C C 0.0033 0.0016 'International Tables Vol C Tables 4.2.6.8 and 6.1.1.4'
H H 0.0000 0.0000 'International Tables Vol C Tables 4.2.6.8 and 6.1.1.4'
N N 0.0061 0.0033 'International Tables Vol C Tables 4.2.6.8 and 6.1.1.4'
O O 0.0106 0.0060 'International Tables Vol C Tables 4.2.6.8 and 6.1.1.4'
Cl Cl 0.1484 0.1585 'International Tables Vol C Tables 4.2.6.8 and 6.1.1.4'
Cu Cu 0.3201 1.2651 'International Tables Vol C Tables 4.2.6.8 and 6.1.1.4'

loop_
_geom_angle_atom_site_label_1
_geom_angle_atom_site_label_2
_geom_angle_atom_site_label_3
_geom_angle
N1 Cu1 N4 179.5(3)
N1 Cu1 N11 91.0(2)
N4 Cu1 N11 89.4(2)
N1 Cu1 N8 87.3(2)
N4 Cu1 N8 92.7(2)
N11 Cu1 N8 144.4(3)
N1 Cu1 N7 89.4(2)
N4 Cu1 N7 90.2(2)
N11 Cu1 N7 155.7(2)
N8 Cu1 N7 60.0(2)
N1 Cu1 N10 90.7(2)
N4 Cu1 N10 89.1(2)
N11 Cu1 N10 59.7(2)
N8 Cu1 N10 155.8(2)
N7 Cu1 N10 96.0(2)
N1 Cu1 Cu2 88.50(19)
N4 Cu1 Cu2 92.01(18)
N11 Cu1 Cu2 74.05(16)
N8 Cu1 Cu2 70.3(2)
N7 Cu1 Cu2 130.26(17)
N10 Cu1 Cu2 133.74(15)
N12 Cu2 N9 177.0(3)
N12 Cu2 N2 89.7(2)
N9 Cu2 N2 90.2(2)
N12 Cu2 N5 90.1(2)
N9 Cu2 N5 91.6(2)
N2 Cu2 N5 146.3(3)
N12 Cu2 N6 89.9(2)
N9 Cu2 N6 88.8(2)
N2 Cu2 N6 153.2(2)
N5 Cu2 N6 60.5(2)
N12 Cu2 N3 89.2(2)
N9 Cu2 N3 88.2(2)
N2 Cu2 N3 59.8(2)
N5 Cu2 N3 153.9(2)
N6 Cu2 N3 93.3(2)
N12 Cu2 Cu1 89.24(18)
N9 Cu2 Cu1 93.7(2)
N2 Cu2 Cu1 74.99(18)
N5 Cu2 Cu1 71.29(18)
N6 Cu2 Cu1 131.82(17)
N3 Cu2 Cu1 134.80(16)
C1 N1 C18 116.9(7)
C1 N1 Cu1 120.6(6)
C18 N1 Cu1 122.5(5)
C18 N2 C19 119.8(7)
C18 N2 Cu2 138.0(5)
C19 N2 Cu2 102.1(5)
C17 N3 C19 116.9(7)
C17 N3 Cu2 157.0(6)
C19 N3 Cu2 86.1(5)
C20 N4 C37 117.8(7)
C20 N4 Cu1 123.0(6)
C37 N4 Cu1 119.2(5)
C37 N5 C38 119.3(7)
C37 N5 Cu2 141.9(6)
C38 N5 Cu2 98.8(5)
C36 N6 C38 118.4(7)
C36 N6 Cu2 153.2(6)
C38 N6 Cu2 88.4(5)
C39 N7 C56 117.9(7)
C39 N7 Cu1 153.2(6)
C56 N7 Cu1 88.5(5)
C56 N8 C57 120.3(7)
C56 N8 Cu1 98.7(6)
C57 N8 Cu1 140.9(6)
C55 N9 C57 118.2(7)
C55 N9 Cu2 122.7(6)
C57 N9 Cu2 119.1(6)
C58 N10 C75 115.8(6)
C58 N10 Cu1 157.7(5)
C75 N10 Cu1 86.3(4)
C75 N11 C76 118.9(6)
C75 N11 Cu1 102.5(4)
C76 N11 Cu1 138.3(5)
C74 N12 C76 116.6(6)
C74 N12 Cu2 120.0(5)
C76 N12 Cu2 123.2(5)
N1 C1 C2 125.6(8)
C7 C2 C3 121.5(8)
C7 C2 C1 118.8(8)
C3 C2 C1 119.7(8)
C4 C3 C2 117.9(8)
C3 C4 C5 121.5(8)
C6 C5 C4 120.3(9)
C5 C6 C7 119.6(8)
C2 C7 C6 119.1(8)
C2 C7 C8 118.3(7)
C6 C7 C8 122.5(8)
C9 C8 C18 117.2(7)
C9 C8 C7 125.0(7)
C18 C8 C7 117.8(7)
C10 C9 C8 121.0(7)
C9 C10 C19 118.0(7)
C9 C10 C11 124.9(8)
C19 C10 C11 117.0(8)
C12 C11 C16 118.8(8)
C12 C11 C10 124.8(8)
C16 C11 C10 116.4(8)
C13 C12 C11 120.6(9)
C12 C13 C14 120.5(9)
C15 C14 C13 119.9(8)
C14 C15 C16 120.4(9)
C15 C16 C11 119.8(8)
C15 C16 C17 120.6(9)
C11 C16 C17 119.6(8)
N3 C17 C16 124.2(8)
N2 C18 N1 116.0(7)
N2 C18 C8 121.5(7)
N1 C18 C8 122.5(7)
N2 C19 N3 111.8(7)
N2 C19 C10 122.5(7)
N3 C19 C10 125.7(7)
N4 C20 C21 125.3(7)
C22 C21 C26 119.6(8)
C22 C21 C20 120.9(8)
C26 C21 C20 119.5(7)
C23 C22 C21 119.4(8)
C22 C23 C24 120.3(8)
C25 C24 C23 122.0(9)
C24 C25 C26 118.9(8)
C25 C26 C21 119.8(8)
C25 C26 C27 124.9(8)
C21 C26 C27 115.3(8)
C37 C27 C28 117.6(7)
C37 C27 C26 120.4(7)
C28 C27 C26 121.9(8)
C29 C28 C27 119.9(8)
C28 C29 C38 117.0(7)
C28 C29 C30 125.7(8)
C38 C29 C30 117.3(8)
C31 C30 C35 119.7(8)
C31 C30 C29 124.4(8)
C35 C30 C29 115.9(8)
C32 C31 C30 119.7(9)
C31 C32 C33 121.4(9)
C34 C33 C32 121.3(9)
C33 C34 C35 119.7(9)
C36 C35 C34 120.9(9)
C36 C35 C30 120.9(8)
C34 C35 C30 118.2(9)
N6 C36 C35 123.1(8)
N5 C37 N4 115.6(7)
N5 C37 C27 122.9(7)
N4 C37 C27 121.6(7)
N5 C38 N6 112.3(7)
N5 C38 C29 123.2(7)
N6 C38 C29 124.4(8)
N7 C39 C40 124.9(8)
C41 C40 C45 120.7(8)
C41 C40 C39 121.0(9)
C45 C40 C39 118.3(8)
C40 C41 C42 121.3(9)
C43 C42 C41 117.3(9)
C44 C43 C42 123.7(9)
C43 C44 C45 117.3(9)
C40 C45 C44 119.6(8)
C40 C45 C46 118.5(8)
C44 C45 C46 121.8(8)
C47 C46 C56 116.0(8)
C47 C46 C45 127.5(7)
C56 C46 C45 116.6(8)
C48 C47 C46 121.8(7)
C47 C48 C49 124.7(7)
C47 C48 C57 117.8(8)
C49 C48 C57 117.4(8)
C50 C49 C54 117.9(8)
C50 C49 C48 124.5(8)
C54 C49 C48 117.6(7)
C51 C50 C49 119.5(9)
C50 C51 C52 124.2(9)
C51 C52 C53 117.7(9)
C52 C53 C54 119.4(9)
C49 C54 C53 121.3(7)
C49 C54 C55 119.1(8)
C53 C54 C55 119.5(8)
N9 C55 C54 124.3(8)
N8 C56 N7 112.8(7)
N8 C56 C46 123.4(8)
N7 C56 C46 123.7(8)
N9 C57 N8 116.0(7)
N9 C57 C48 123.3(8)
N8 C57 C48 120.6(8)
N10 C58 C59 125.2(7)
C60 C59 C64 119.1(7)
C60 C59 C58 120.9(7)
C64 C59 C58 119.9(7)
C61 C60 C59 120.7(8)
C60 C61 C62 119.2(8)
C63 C62 C61 122.6(8)
C62 C63 C64 119.3(7)
C63 C64 C59 119.0(7)
C63 C64 C65 125.3(7)
C59 C64 C65 115.7(6)
C66 C65 C75 117.1(7)
C66 C65 C64 124.4(7)
C75 C65 C64 118.5(7)
C67 C66 C65 119.7(7)
C66 C67 C76 118.8(7)
C66 C67 C68 122.8(7)
C76 C67 C68 118.3(7)
C69 C68 C73 118.5(7)
C69 C68 C67 124.2(7)
C73 C68 C67 117.3(6)
C68 C69 C70 121.4(8)
C69 C70 C71 119.7(7)
C72 C71 C70 119.6(8)
C71 C72 C73 120.2(8)
C72 C73 C68 120.6(7)
C72 C73 C74 121.2(7)
C68 C73 C74 118.2(7)
N12 C74 C73 126.4(7)
N11 C75 N10 111.4(6)
N11 C75 C65 123.7(7)
N10 C75 C65 124.8(7)
N11 C76 N12 115.1(6)
N11 C76 C67 121.7(6)
N12 C76 C67 123.2(6)
O1 Cl1 O3 109.8(3)
O1 Cl1 O2 109.3(4)
O3 Cl1 O2 109.7(4)
O1 Cl1 O4 108.9(3)
O3 Cl1 O4 110.5(4)
O2 Cl1 O4 108.7(4)
O8 Cl2 O7 110.2(3)
O8 Cl2 O6 109.4(4)
O7 Cl2 O6 110.0(4)
O8 Cl2 O5 109.5(4)
O7 Cl2 O5 108.5(3)
O6 Cl2 O5 109.2(4)
O10 Cl3 O12 111.5(7)
O10 Cl3 O9 111.0(6)
O12 Cl3 O9 111.8(7)
O10 Cl3 O11 110.7(9)
O12 Cl3 O11 104.1(6)
O9 Cl3 O11 107.5(8)
O14 Cl4 O15 114.6(8)
O14 Cl4 O13 107.4(8)
O15 Cl4 O13 109.2(9)
O14 Cl4 O16 111.3(6)
O15 Cl4 O16 105.9(5)
O13 Cl4 O16 108.2(6)
C78 O17 C79 113.3(9)
O17 C78 C77 110.1(11)
O17 C79 C80 108.2(9)
C83 O18 C82 110.0(8)
O18 C82 C81 107.9(9)
O18 C83 C84 107.9(9)
C87 O19 C86 110.2(8)
O19 C86 C85 107.6(8)
O19 C87 C88 106.0(8)
C90 O20 C91 110.6(9)
O20 C90 C89 108.8(10)
O20 C91 C92 107.6(10)

loop_
_geom_bond_atom_site_label_1
_geom_bond_atom_site_label_2
_geom_bond_distance
Cu1 N1 2.000(6)
Cu1 N4 2.013(6)
Cu1 N11 2.094(5)
Cu1 N8 2.154(6)
Cu1 N7 2.355(7)
Cu1 N10 2.422(6)
Cu1 Cu2 2.9072(13)
Cu2 N12 1.992(6)
Cu2 N9 2.005(6)
Cu2 N2 2.066(6)
Cu2 N5 2.122(6)
Cu2 N6 2.328(7)
Cu2 N3 2.415(6)
N1 C1 1.305(9)
N1 C18 1.402(9)
N2 C18 1.333(9)
N2 C19 1.351(9)
N3 C17 1.309(10)
N3 C19 1.372(9)
N4 C20 1.298(9)
N4 C37 1.392(9)
N5 C37 1.323(9)
N5 C38 1.331(9)
N6 C36 1.315(10)
N6 C38 1.378(9)
N7 C39 1.275(10)
N7 C56 1.379(10)
N8 C56 1.333(10)
N8 C57 1.364(10)
N9 C55 1.296(9)
N9 C57 1.360(10)
N10 C58 1.311(9)
N10 C75 1.403(9)
N11 C75 1.339(9)
N11 C76 1.347(8)
N12 C74 1.307(9)
N12 C76 1.385(9)
C1 C2 1.427(11)
C2 C7 1.384(11)
C2 C3 1.401(11)
C3 C4 1.374(11)
C4 C5 1.407(12)
C5 C6 1.355(11)
C6 C7 1.423(11)
C7 C8 1.449(11)
C8 C9 1.398(10)
C8 C18 1.428(10)
C9 C10 1.378(10)
C10 C19 1.392(10)
C10 C11 1.474(11)
C11 C12 1.386(11)
C11 C16 1.413(11)
C12 C13 1.380(11)
C13 C14 1.395(11)
C14 C15 1.360(11)
C15 C16 1.403(11)
C16 C17 1.430(11)
C20 C21 1.427(11)
C21 C22 1.406(11)
C21 C26 1.407(11)
C22 C23 1.363(11)
C23 C24 1.385(11)
C24 C25 1.361(11)
C25 C26 1.394(11)
C26 C27 1.457(11)
C27 C37 1.407(11)
C27 C28 1.413(11)
C28 C29 1.389(11)
C29 C38 1.421(11)
C29 C30 1.467(11)
C30 C31 1.380(11)
C30 C35 1.435(11)
C31 C32 1.375(11)
C32 C33 1.378(12)
C33 C34 1.350(12)
C34 C35 1.429(12)
C35 C36 1.420(11)
C39 C40 1.443(11)
C40 C41 1.376(12)
C40 C45 1.395(11)
C41 C42 1.393(12)
C42 C43 1.392(13)
C43 C44 1.383(12)
C44 C45 1.422(11)
C45 C46 1.445(11)
C46 C47 1.403(11)
C46 C56 1.425(11)
C47 C48 1.401(11)
C48 C49 1.429(11)
C48 C57 1.430(11)
C49 C50 1.402(11)
C49 C54 1.406(11)
C50 C51 1.366(13)
C51 C52 1.374(13)
C52 C53 1.398(11)
C53 C54 1.412(11)
C54 C55 1.420(10)
C58 C59 1.437(10)
C59 C60 1.417(11)
C59 C64 1.422(10)
C60 C61 1.340(11)
C61 C62 1.405(11)
C62 C63 1.353(10)
C63 C64 1.397(10)
C64 C65 1.465(10)
C65 C66 1.401(10)
C65 C75 1.405(10)
C66 C67 1.394(10)
C67 C76 1.409(10)
C67 C68 1.454(10)
C68 C69 1.371(10)
C68 C73 1.410(10)
C69 C70 1.375(10)
C70 C71 1.427(11)
C71 C72 1.351(11)
C72 C73 1.398(10)
C73 C74 1.414(10)
Cl1 O1 1.413(5)
Cl1 O3 1.419(6)
Cl1 O2 1.421(6)
Cl1 O4 1.424(6)
Cl2 O8 1.430(6)
Cl2 O7 1.431(5)
Cl2 O6 1.440(6)
Cl2 O5 1.449(5)
Cl3 O10 1.342(8)
Cl3 O12 1.399(8)
Cl3 O9 1.401(9)
Cl3 O11 1.425(11)
Cl4 O14 1.325(8)
Cl4 O15 1.332(8)
Cl4 O13 1.340(10)
Cl4 O16 1.409(7)
O17 C78 1.442(13)
O17 C79 1.449(12)
C77 C78 1.494(16)
C79 C80 1.497(14)
O18 C83 1.404(11)
O18 C82 1.412(12)
C81 C82 1.512(14)
C83 C84 1.506(13)
O19 C87 1.445(11)
O19 C86 1.454(11)
C85 C86 1.564(13)
C87 C88 1.527(14)
O20 C90 1.402(13)
O20 C91 1.424(13)
C89 C90 1.505(14)
C91 C92 1.529(15)
